data_2013198
loop_
_publ_author_name
'Bowes, Katharine F.'
'Glidewell, Christopher'
'Low, John N.'
'Skakle, Janet M. S.'
'Wardell, James L.'

_publ_section_title
;
 A triclinic polymorph of benzanilide: disordered molecules form
 hydrogen-bonded chains
;
_journal_issue 1
_journal_name_full 'Acta Crystallographica Section C'
_journal_page_first o1
_journal_page_last o3
_journal_paper_doi 10.1107/S0108270102019996
_journal_volume 59
_journal_year 2003
_chemical_formula_moiety 'C13 H11 N O'
_chemical_formula_sum 'C13 H11 N O'
_chemical_formula_weight 197.23
_chemical_name_common Benzanilide
_chemical_name_systematic
;
N-phenylbenzamide (triclinic polymorph)
;
_space_group_IT_number 2
_symmetry_cell_setting triclinic
_symmetry_space_group_name_Hall '-P 1'
_symmetry_space_group_name_H-M 'P -1'
_atom_sites_solution_hydrogens geom
_atom_sites_solution_primary direct
_atom_sites_solution_secondary difmap
_cell_angle_alpha 72.702(3)
_cell_angle_beta 79.389(3)
_cell_angle_gamma 89.914(5)
_cell_formula_units_Z 2
_cell_length_a 5.3406(5)
_cell_length_b 7.7727(7)
_cell_length_c 12.3901(15)
_cell_measurement_reflns_used 2140
_cell_measurement_temperature 120.00(10)
_cell_measurement_theta_max 27.51
_cell_measurement_theta_min 3.51
_cell_volume 481.89(9)
_computing_cell_refinement 'DENZO-SMN (Otwinowski & Minor, 1997)'
_computing_data_collection 'KappaCCD Server Software (Nonius, 1997)'
_computing_data_reduction DENZO-SMN
_computing_molecular_graphics 'PLATON (Spek, 2002)'
_computing_publication_material 'SHELXL97 and PRPKAPPA (Ferguson, 1999)'
_computing_structure_refinement 'SHELXL97 (Sheldrick, 1997)'
_computing_structure_solution 'SHELXS97 (Sheldrick, 1997)'
_diffrn_ambient_temperature 120.00(10)
_diffrn_measured_fraction_theta_full 0.986
_diffrn_measured_fraction_theta_max 0.969
_diffrn_measurement_device_type 'Nonius KappaCCD area-detector'
_diffrn_measurement_method '\f scans, and \w scans with \k offsets'
_diffrn_radiation_monochromator graphite
_diffrn_radiation_source 'fine-focus sealed X-ray tube'
_diffrn_radiation_type 'Mo K\a'
_diffrn_radiation_wavelength 0.71073
_diffrn_reflns_av_R_equivalents 0.079
_diffrn_reflns_av_sigmaI/netI 0.111
_diffrn_reflns_limit_h_max 6
_diffrn_reflns_limit_h_min -6
_diffrn_reflns_limit_k_max 10
_diffrn_reflns_limit_k_min -10
_diffrn_reflns_limit_l_max 15
_diffrn_reflns_limit_l_min -15
_diffrn_reflns_number 7033
_diffrn_reflns_theta_full 25.00
_diffrn_reflns_theta_max 27.51
_diffrn_reflns_theta_min 3.51
_diffrn_standards_decay_% negligible
_exptl_absorpt_coefficient_mu 0.087
_exptl_absorpt_correction_T_max 0.997
_exptl_absorpt_correction_T_min 0.989
_exptl_absorpt_correction_type multi-scan
_exptl_absorpt_process_details '(DENZO-SMN; Otwinowski & Minor, 1997)'
_exptl_crystal_colour colourless
_exptl_crystal_density_diffrn 1.359
_exptl_crystal_density_meas ?
_exptl_crystal_density_method 'not measured'
_exptl_crystal_description block
_exptl_crystal_F_000 208
_exptl_crystal_size_max 0.08
_exptl_crystal_size_mid 0.06
_exptl_crystal_size_min 0.04
_refine_diff_density_max 0.27
_refine_diff_density_min -0.25
_refine_ls_extinction_method none
_refine_ls_goodness_of_fit_ref 0.959
_refine_ls_hydrogen_treatment constr
_refine_ls_matrix_type full
_refine_ls_number_parameters 159
_refine_ls_number_reflns 2140
_refine_ls_number_restraints 4
_refine_ls_restrained_S_all 0.959
_refine_ls_R_factor_all 0.149
_refine_ls_R_factor_gt 0.061
_refine_ls_shift/su_max <0.001
_refine_ls_shift/su_mean 0.000
_refine_ls_structure_factor_coef Fsqd
_refine_ls_weighting_details 'w = 1/[\s^2^(Fo^2^)+(0.0761P)^2^] where P=(Fo^2^+2Fc^2^)/3'
_refine_ls_weighting_scheme calc
_refine_ls_wR_factor_gt 0.130
_refine_ls_wR_factor_ref 0.160
_reflns_number_gt 1092
_reflns_number_total 2140
_reflns_threshold_expression I>2\s(I)
_cod_data_source_file sk1598.cif
_cod_data_source_block I
_cod_depositor_comments
;
The following automatic conversions were performed:

'_exptl_crystal_density_meas' value 'not measured' was changed to '?'
- the value is perceived as not measured.

Automatic conversion script
Id: cif_fix_values 3008 2015-01-20 13:52:24Z robertas 
;
_cod_database_code 2013198
_cod_database_fobs_code 2013198

loop_
_symmetry_equiv_pos_as_xyz
'x, y, z'
'-x, -y, -z'

loop_
_atom_site_label
_atom_site_fract_x
_atom_site_fract_y
_atom_site_fract_z
_atom_site_U_iso_or_equiv
_atom_site_adp_type
_atom_site_calc_flag
_atom_site_refinement_flags
_atom_site_occupancy
_atom_site_disorder_assembly
_atom_site_disorder_group
_atom_site_type_symbol
O11 -0.1228(5) 0.7445(8) 0.0032(3) 0.0310(9) Uani d P 0.839(5) A 1 O
C11 0.3558(7) 0.7580(4) -0.1536(2) 0.0205(7) Uani d P 0.839(5) A 1 C
C12 0.1972(7) 0.8436(5) -0.2274(3) 0.0218(8) Uani d P 0.839(5) A 1 C
C13 0.2568(10) 0.8509(8) -0.3418(3) 0.0265(9) Uani d P 0.839(5) A 1 C
C14 0.4726(13) 0.7742(11) -0.3849(4) 0.0287(10) Uani d P 0.839(5) A 1 C
C15 0.6307(9) 0.6894(8) -0.3111(4) 0.0274(9) Uani d P 0.839(5) A 1 C
C16 0.5744(6) 0.6806(4) -0.1961(3) 0.0240(8) Uani d P 0.839(5) A 1 C
C17 0.0825(5) 0.7454(4) 0.0341(3) 0.0233(7) Uani d P 0.839(5) A 1 C
N11 0.3126(4) 0.7517(3) -0.0365(2) 0.0236(6) Uani d P 0.839(5) A 1 N
C21 0.0876(7) 0.7398(4) 0.1551(2) 0.0237(8) Uani d P 0.839(5) A 1 C
C22 -0.1161(6) 0.6534(5) 0.2412(3) 0.0257(8) Uani d P 0.839(5) A 1 C
C23 -0.1225(10) 0.6464(10) 0.3541(4) 0.0277(9) Uani d P 0.839(5) A 1 C
C24 0.0742(16) 0.7284(14) 0.3831(4) 0.0305(10) Uani d P 0.839(5) A 1 C
C25 0.2777(11) 0.8169(9) 0.2974(4) 0.0318(11) Uani d P 0.839(5) A 1 C
C26 0.2871(7) 0.8208(5) 0.1846(3) 0.0261(9) Uani d P 0.839(5) A 1 C
N31 0.2751(7) 0.7473(5) 0.0386(3) 0.049(4) Uiso d PRD 0.161(5) A 2 N
C37 0.129(3) 0.753(3) -0.0384(11) 0.041(4) Uiso d PD 0.161(5) A 2 C
O31 -0.108(3) 0.744(5) -0.022(3) 0.041(4) Uiso d PD 0.161(5) A 2 O
C31 0.187(3) 0.737(3) 0.1560(8) 0.026(4) Uiso d PGD 0.161(5) A 2 C
C32 -0.038(3) 0.649(3) 0.2266(17) 0.026(4) Uiso d PG 0.161(5) A 2 C
C33 -0.094(5) 0.645(5) 0.3413(17) 0.026(4) Uiso d PG 0.161(5) A 2 C
C34 0.074(7) 0.730(6) 0.3855(14) 0.026(4) Uiso d PG 0.161(5) A 2 C
C35 0.299(6) 0.817(5) 0.3149(19) 0.026(4) Uiso d PG 0.161(5) A 2 C
C36 0.355(3) 0.821(3) 0.2001(16) 0.026(4) Uiso d PG 0.161(5) A 2 C
C41 0.254(3) 0.761(3) -0.1574(13) 0.036(4) Uiso d PGD 0.161(5) A 2 C
C42 0.135(4) 0.852(3) -0.247(2) 0.036(4) Uiso d PG 0.161(5) A 2 C
C43 0.246(6) 0.864(5) -0.3602(17) 0.036(4) Uiso d PG 0.161(5) A 2 C
C44 0.475(7) 0.784(6) -0.3831(15) 0.036(4) Uiso d PG 0.161(5) A 2 C
C45 0.594(5) 0.693(5) -0.293(2) 0.036(4) Uiso d PG 0.161(5) A 2 C
C46 0.483(3) 0.681(3) -0.1803(18) 0.036(4) Uiso d PG 0.161(5) A 2 C
H12 0.0488 0.8969 -0.1994 0.026 Uiso calc PR 0.839(5) A 1 H
H13 0.1478 0.9096 -0.3923 0.032 Uiso calc PR 0.839(5) A 1 H
H14 0.5109 0.7800 -0.4639 0.034 Uiso calc PR 0.839(5) A 1 H
H15 0.7791 0.6366 -0.3396 0.033 Uiso calc PR 0.839(5) A 1 H
H16 0.6840 0.6221 -0.1458 0.029 Uiso calc PR 0.839(5) A 1 H
H11 0.4488 0.7518 -0.0059 0.028 Uiso calc PR 0.839(5) A 1 H
H22 -0.2533 0.5982 0.2221 0.031 Uiso calc PR 0.839(5) A 1 H
H23 -0.2623 0.5850 0.4123 0.033 Uiso calc PR 0.839(5) A 1 H
H24 0.0699 0.7241 0.4608 0.037 Uiso calc PR 0.839(5) A 1 H
H25 0.4118 0.8753 0.3165 0.038 Uiso calc PR 0.839(5) A 1 H
H26 0.4297 0.8788 0.1269 0.031 Uiso calc PR 0.839(5) A 1 H
H31 0.4412 0.7501 0.0146 0.059 Uiso calc PR 0.161(5) A 2 H
H32 -0.1528 0.5913 0.1964 0.031 Uiso calc PR 0.161(5) A 2 H
H33 -0.2479 0.5853 0.3896 0.031 Uiso calc PR 0.161(5) A 2 H
H34 0.0354 0.7272 0.4639 0.031 Uiso calc PR 0.161(5) A 2 H
H35 0.4138 0.8750 0.3451 0.031 Uiso calc PR 0.161(5) A 2 H
H36 0.5088 0.8809 0.1519 0.031 Uiso calc PR 0.161(5) A 2 H
H42 -0.0215 0.9059 -0.2317 0.044 Uiso calc PR 0.161(5) A 2 H
H43 0.1652 0.9259 -0.4217 0.044 Uiso calc PR 0.161(5) A 2 H
H44 0.5511 0.7926 -0.4602 0.044 Uiso calc PR 0.161(5) A 2 H
H45 0.7504 0.6392 -0.3088 0.044 Uiso calc PR 0.161(5) A 2 H
H46 0.5637 0.6191 -0.1188 0.044 Uiso calc PR 0.161(5) A 2 H

loop_
_atom_site_aniso_label
_atom_site_aniso_U_11
_atom_site_aniso_U_22
_atom_site_aniso_U_33
_atom_site_aniso_U_12
_atom_site_aniso_U_13
_atom_site_aniso_U_23
O11 0.0221(13) 0.0532(15) 0.021(2) 0.0018(10) -0.0043(10) -0.0152(18)
C11 0.0197(16) 0.0194(15) 0.0212(17) -0.0035(14) -0.0025(12) -0.0054(12)
C12 0.0187(16) 0.0250(16) 0.025(2) 0.0027(13) -0.0078(14) -0.0097(15)
C13 0.0266(17) 0.0258(19) 0.026(2) -0.0021(13) -0.0098(17) -0.0039(17)
C14 0.0342(18) 0.027(2) 0.0248(18) -0.0052(14) -0.0004(13) -0.0114(13)
C15 0.0263(19) 0.0255(17) 0.031(2) 0.0004(15) -0.0001(15) -0.0127(17)
C16 0.0217(17) 0.0210(15) 0.028(2) 0.0014(14) -0.0065(14) -0.0046(13)
C17 0.0206(15) 0.0218(14) 0.0262(18) 0.0005(11) -0.0018(12) -0.0069(13)
N11 0.0166(12) 0.0306(14) 0.0234(15) 0.0005(10) -0.0053(10) -0.0070(11)
C21 0.0216(16) 0.0278(17) 0.0229(19) 0.0056(16) -0.0051(14) -0.0091(13)
C22 0.0181(17) 0.0275(17) 0.033(2) 0.0048(16) -0.0058(15) -0.0108(14)
C23 0.0251(19) 0.0312(18) 0.025(2) 0.0043(15) -0.0003(13) -0.0080(16)
C24 0.0377(19) 0.0330(19) 0.0221(18) 0.0098(14) -0.0079(13) -0.0089(13)
C25 0.034(2) 0.0312(18) 0.036(3) 0.0015(15) -0.0141(19) -0.014(2)
C26 0.0212(17) 0.0257(17) 0.0298(19) 0.0006(16) -0.0050(14) -0.0059(14)

loop_
_atom_type_symbol
_atom_type_description
_atom_type_scat_dispersion_real
_atom_type_scat_dispersion_imag
_atom_type_scat_source
C C 0.0033 0.0016 'International Tables Vol C Tables 4.2.6.8 and 6.1.1.4'
H H 0.0000 0.0000 'International Tables Vol C Tables 4.2.6.8 and 6.1.1.4'
N N 0.0061 0.0033 'International Tables Vol C Tables 4.2.6.8 and 6.1.1.4'
O O 0.0106 0.0060 'International Tables Vol C Tables 4.2.6.8 and 6.1.1.4'

loop_
_geom_angle_atom_site_label_1
_geom_angle_atom_site_label_2
_geom_angle_atom_site_label_3
_geom_angle
_geom_angle_publ_flag
C12 C11 C16 119.7(3) no
C12 C11 N11 122.5(3) no
C16 C11 N11 117.8(3) no
C13 C12 C11 119.3(3) no
C13 C12 H12 120.3 no
C11 C12 H12 120.3 no
C12 C13 C14 121.5(3) no
C12 C13 H13 119.3 no
C14 C13 H13 119.3 no
C15 C14 C13 119.0(3) no
C15 C14 H14 120.5 no
C13 C14 H14 120.5 no
C14 C15 C16 120.4(3) no
C14 C15 H15 119.8 no
C16 C15 H15 119.8 no
C15 C16 C11 120.1(3) no
C15 C16 H16 120.0 no
C11 C16 H16 120.0 no
O11 C17 N11 123.6(3) no
O11 C17 C21 119.7(3) no
N11 C17 C21 116.7(3) no
C17 N11 C11 126.9(2) no
C17 N11 H11 116.5 no
C11 N11 H11 116.5 no
C22 C21 C26 118.8(3) no
C22 C21 C17 118.6(3) no
C26 C21 C17 122.6(3) no
C23 C22 C21 121.0(3) no
C23 C22 H22 119.5 no
C21 C22 H22 119.5 no
C22 C23 C24 120.2(3) no
C22 C23 H23 119.9 no
C24 C23 H23 119.9 no
C23 C24 C25 119.3(3) no
C23 C24 H24 120.3 no
C25 C24 H24 120.3 no
C26 C25 C24 120.6(3) no
C26 C25 H25 119.7 no
C24 C25 H25 119.7 no
C25 C26 C21 120.1(3) no
C25 C26 H26 119.9 no
C21 C26 H26 119.9 no
C37 N31 C31 125.7(9) no
C37 N31 H31 117.1 no
C31 N31 H31 117.1 no
O31 C37 N31 127.7(18) no
O31 C37 C41 113.7(17) no
N31 C37 C41 118.5(14) no
C32 C31 C36 120.0 no
C32 C31 N31 126.7(13) no
C36 C31 N31 113.3(13) no
C31 C32 C33 120.0 no
C31 C32 H32 120.0 no
C33 C32 H32 120.0 no
C32 C33 C34 120.0 no
C32 C33 H33 120.0 no
C34 C33 H33 120.0 no
C33 C34 C35 120.0 no
C33 C34 H34 120.0 no
C35 C34 H34 120.0 no
C36 C35 C34 120.0 no
C36 C35 H35 120.0 no
C34 C35 H35 120.0 no
C35 C36 C31 120.0 no
C35 C36 H36 120.0 no
C31 C36 H36 120.0 no
C42 C41 C46 120.0 no
C42 C41 C37 117.9(17) no
C46 C41 C37 122.1(17) no
C41 C42 C43 120.0 no
C41 C42 H42 120.0 no
C43 C42 H42 120.0 no
C42 C43 C44 120.0 no
C42 C43 H43 120.0 no
C44 C43 H43 120.0 no
C43 C44 C45 120.0 no
C43 C44 H44 120.0 no
C45 C44 H44 120.0 no
C46 C45 C44 120.0 no
C46 C45 H45 120.0 no
C44 C45 H45 120.0 no
C45 C46 C41 120.0 no
C45 C46 H46 120.0 no
C41 C46 H46 120.0 no

loop_
_geom_bond_atom_site_label_1
_geom_bond_atom_site_label_2
_geom_bond_site_symmetry_2
_geom_bond_distance
_geom_bond_publ_flag
O11 C17 . 1.227(4) no
C11 C12 . 1.385(4) no
C11 C16 . 1.400(4) no
C11 N11 . 1.412(4) no
C12 C13 . 1.379(4) no
C12 H12 . 0.95 no
C13 C14 . 1.389(4) no
C13 H13 . 0.95 no
C14 C15 . 1.381(5) no
C14 H14 . 0.95 no
C15 C16 . 1.382(5) no
C15 H15 . 0.95 no
C16 H16 . 0.95 no
C17 N11 . 1.362(3) no
C17 C21 . 1.491(4) no
N11 H11 . 0.88 no
C21 C22 . 1.386(4) no
C21 C26 . 1.396(4) no
C22 C23 . 1.378(5) no
C22 H22 . 0.95 no
C23 C24 . 1.384(5) no
C23 H23 . 0.95 no
C24 C25 . 1.388(4) no
C24 H24 . 0.95 no
C25 C26 . 1.380(4) no
C25 H25 . 0.95 no
C26 H26 . 0.95 no
N31 C37 . 1.331(9) no
N31 C31 . 1.422(9) no
N31 H31 . 0.88 no
C37 O31 . 1.241(10) no
C37 C41 . 1.487(10) no
C31 C32 . 1.39 no
C31 C36 . 1.39 no
C32 C33 . 1.39 no
C32 H32 . 0.95 no
C33 C34 . 1.39 no
C33 H33 . 0.95 no
C34 C35 . 1.39 no
C34 H34 . 0.95 no
C35 C36 . 1.39 no
C35 H35 . 0.95 no
C36 H36 . 0.95 no
C41 C42 . 1.39 no
C41 C46 . 1.39 no
C42 C43 . 1.39 no
C42 H42 . 0.95 no
C43 C44 . 1.39 no
C43 H43 . 0.95 no
C44 C45 . 1.39 no
C44 H44 . 0.95 no
C45 C46 . 1.39 no
C45 H45 . 0.95 no
C46 H46 . 0.95 no

loop_
_geom_hbond_atom_site_label_D
_geom_hbond_atom_site_label_H
_geom_hbond_atom_site_label_A
_geom_hbond_site_symmetry_A
_geom_hbond_distance_DH
_geom_hbond_distance_HA
_geom_hbond_distance_DA
_geom_hbond_angle_DHA
_geom_hbond_publ_flag
N11 H11 O11 1_655 0.88 2.31 3.141(4) 157 y
N11 H11 O31 1_655 0.88 2.34 3.13(2) 150 y
N31 H31 O11 1_655 0.88 2.31 3.17(3) 165 y
N31 H31 O31 1_655 0.88 2.37 3.24(3) 172 y

loop_
_geom_torsion_atom_site_label_1
_geom_torsion_atom_site_label_2
_geom_torsion_atom_site_label_3
_geom_torsion_atom_site_label_4
_geom_torsion
_geom_torsion_publ_flag
C11 N11 C17 C21 -179.8(3) y
C12 C11 N11 C17 32.5(5) y
N11 C17 C21 C22 -150.7(3) y
